data_7030959
loop_
_publ_author_name
'Artyushin, Oleg I.'
'Odinets, Irina L.'
'Matveeva, Ekaterina V.'
'Vologzhanina, Anna V.'
'Varzatskii, Oleg A.'
'Lyubimov, Sergey E.'
'Voloshin, Yan Z.'

_publ_section_title
;
 Clathrochelates meet phosphorus: thiophosphorylation of Fe(ii)
 dichloroclathrochelate precursor, synthesis of N,S-donor macrobicyclic
 ligands and their Pd(ii) complexes as potent catalysts of Suzuki
 cross-coupling reaction.
;
_journal_issue 25
_journal_name_full 'Dalton transactions (Cambridge, England : 2003)'
_journal_page_first 9677
_journal_page_last 9689
_journal_paper_doi 10.1039/c3dt53590h
_journal_volume 43
_journal_year 2014
_chemical_formula_moiety 'C46 H40 B2 F2 Fe N7 O6 P S, 2(C H2 Cl2)'
_chemical_formula_sum 'C48 H44 B2 Cl4 F2 Fe N7 O6 P S'
_chemical_formula_weight 1135.20
_chemical_name_systematic
;
 ? 
;
_space_group_IT_number 14
_symmetry_cell_setting monoclinic
_symmetry_space_group_name_Hall '-P 2ybc'
_symmetry_space_group_name_H-M 'P 1 21/c 1'
_atom_sites_solution_hydrogens geom
_atom_sites_solution_primary direct
_atom_sites_solution_secondary difmap
_audit_creation_method SHELXL-97
_cell_angle_alpha 90.00
_cell_angle_beta 130.445(2)
_cell_angle_gamma 90.00
_cell_formula_units_Z 4
_cell_length_a 16.6296(16)
_cell_length_b 12.3689(12)
_cell_length_c 32.241(3)
_cell_measurement_reflns_used 467
_cell_measurement_temperature 100(2)
_cell_measurement_theta_max 24.76
_cell_measurement_theta_min 2.09
_cell_volume 5046.9(8)
_computing_cell_refinement 'APEX2 (Bruker, 2005)'
_computing_data_collection 'APEX2 (Bruker, 2005)'
_computing_data_reduction 'APEX2 (Bruker, 2005)'
_computing_molecular_graphics 'SHELXTL ver. 5.1 (Sheldrick, 2008)'
_computing_publication_material 'SHELXTL ver. 5.1 (Sheldrick, 2008)'
_computing_structure_refinement 'SHELXTL ver. 5.1 (Sheldrick, 2008)'
_computing_structure_solution 'SHELXTL ver. 5.1 (Sheldrick, 2008)'
_diffrn_ambient_temperature 100(2)
_diffrn_measured_fraction_theta_full 0.998
_diffrn_measured_fraction_theta_max 0.998
_diffrn_measurement_device_type 'Bruker Apex 2 DUO CCD'
_diffrn_measurement_method '\w scans'
_diffrn_radiation_monochromator graphite
_diffrn_radiation_source 'fine-focus sealed tube'
_diffrn_radiation_type MoK\a
_diffrn_radiation_wavelength 0.71073
_diffrn_reflns_av_R_equivalents 0.1737
_diffrn_reflns_av_sigmaI/netI 0.1502
_diffrn_reflns_limit_h_max 21
_diffrn_reflns_limit_h_min -21
_diffrn_reflns_limit_k_max 15
_diffrn_reflns_limit_k_min -15
_diffrn_reflns_limit_l_max 41
_diffrn_reflns_limit_l_min -41
_diffrn_reflns_number 67371
_diffrn_reflns_theta_full 27.00
_diffrn_reflns_theta_max 27.00
_diffrn_reflns_theta_min 2.06
_exptl_absorpt_coefficient_mu 0.648
_exptl_absorpt_correction_T_max 0.970
_exptl_absorpt_correction_T_min 0.955
_exptl_absorpt_correction_type multi-scan
_exptl_absorpt_process_details 'SADABS (sheldrick, 1998)'
_exptl_crystal_colour red
_exptl_crystal_density_diffrn 1.494
_exptl_crystal_density_method 'not measured'
_exptl_crystal_description needle
_exptl_crystal_F_000 2328
_exptl_crystal_size_max 0.31
_exptl_crystal_size_mid 0.06
_exptl_crystal_size_min 0.05
_refine_diff_density_max 1.774
_refine_diff_density_min -1.125
_refine_diff_density_rms 0.125
_refine_ls_extinction_method none
_refine_ls_goodness_of_fit_ref 1.012
_refine_ls_hydrogen_treatment constr
_refine_ls_matrix_type full
_refine_ls_number_parameters 651
_refine_ls_number_reflns 10994
_refine_ls_number_restraints 18
_refine_ls_restrained_S_all 1.012
_refine_ls_R_factor_all 0.1600
_refine_ls_R_factor_gt 0.0869
_refine_ls_shift/su_max 0.002
_refine_ls_shift/su_mean 0.000
_refine_ls_structure_factor_coef Fsqd
_refine_ls_weighting_details 'calc w=1/[\s^2^(Fo^2^)+(0.0400P)^2^+15.0000P] where P=(Fo^2^+2Fc^2^)/3'
_refine_ls_weighting_scheme calc
_refine_ls_wR_factor_gt 0.1588
_refine_ls_wR_factor_ref 0.1778
_reflns_number_gt 5753
_reflns_number_total 10994
_reflns_threshold_expression I>2\s(I)
_cod_data_source_file c3dt53590h2.cif
_cod_data_source_block 4a
_cod_depositor_comments
;
The following automatic conversions were performed:

'_symmetry_cell_setting' value 'Monoclinic' changed to 'monoclinic'
according to
/usr/data/users/saulius/crontab/automatic-downloads/rss-feeds/RSC/lib/dictionaries/cif_core.dic
dictionary named 'cif_core.dic' version 2.4.2 from 2011-04-26.

Automatic conversion script
Id: cif_fix_values 2281 2013-09-26 08:29:07Z andrius 

 Adding full bibliography for 7030958--7030964.cif.
;
_cod_original_cell_volume 5046.8(8)
_cod_original_sg_symbol_H-M 'P 21/c'
_cod_database_code 7030959

loop_
_symmetry_equiv_pos_as_xyz
'x, y, z'
'-x, y+1/2, -z+1/2'
'-x, -y, -z'
'x, -y-1/2, z-1/2'

loop_
_atom_site_label
_atom_site_type_symbol
_atom_site_fract_x
_atom_site_fract_y
_atom_site_fract_z
_atom_site_U_iso_or_equiv
_atom_site_adp_type
_atom_site_occupancy
_atom_site_symmetry_multiplicity
_atom_site_calc_flag
_atom_site_refinement_flags
Fe1 Fe 0.15626(6) 0.44435(6) 0.18118(3) 0.00943(18) Uani 1 1 d .
P1 P 0.32980(12) 0.65528(12) 0.14508(6) 0.0132(3) Uani 1 1 d .
S1 S 0.36823(13) 0.60114(13) 0.10312(7) 0.0218(4) Uani 1 1 d .
Cl1 Cl 0.3440(2) 0.53069(19) 0.39797(12) 0.0677(7) Uani 1 1 d .
Cl2 Cl 0.2030(2) 0.6671(2) 0.40053(11) 0.0729(8) Uani 1 1 d .
Cl3 Cl 0.4236(2) 0.3232(2) 0.09006(11) 0.0804(9) Uani 1 1 d .
C1 C 0.2413(4) 0.5599(5) 0.1428(2) 0.0128(12) Uani 1 1 d .
C2 C 0.1849(5) 0.4680(4) 0.1047(2) 0.0140(13) Uani 1 1 d .
C3 C 0.3002(4) 0.3245(4) 0.2771(2) 0.0120(12) Uani 1 1 d .
C4 C 0.2190(4) 0.2465(4) 0.2368(2) 0.0101(12) Uani 1 1 d .
C5 C 0.0210(4) 0.5706(4) 0.1845(2) 0.0102(12) Uani 1 1 d .
C6 C -0.0491(5) 0.5025(4) 0.1363(2) 0.0124(12) Uani 1 1 d .
C7 C 0.3790(5) 0.3043(4) 0.3361(2) 0.0139(12) Uani 1 1 d .
C8 C 0.4787(5) 0.3542(5) 0.3695(2) 0.0176(13) Uani 1 1 d .
H8A H 0.4992 0.3986 0.3537 0.021 Uiso 1 1 calc R
C9 C 0.5474(5) 0.3389(5) 0.4255(3) 0.0275(16) Uani 1 1 d .
H9A H 0.6150 0.3725 0.4477 0.033 Uiso 1 1 calc R
C10 C 0.5187(6) 0.2758(6) 0.4491(3) 0.0314(17) Uani 1 1 d .
H10A H 0.5653 0.2670 0.4876 0.038 Uiso 1 1 calc R
C11 C 0.4201(6) 0.2245(5) 0.4160(3) 0.0319(17) Uani 1 1 d .
H11A H 0.4004 0.1793 0.4319 0.038 Uiso 1 1 calc R
C12 C 0.3521(5) 0.2391(5) 0.3608(2) 0.0198(14) Uani 1 1 d .
H12A H 0.2852 0.2042 0.3389 0.024 Uiso 1 1 calc R
C13 C 0.2256(5) 0.1279(4) 0.2449(2) 0.0129(12) Uani 1 1 d .
C14 C 0.1358(5) 0.0667(4) 0.2243(2) 0.0148(12) Uani 1 1 d .
H14A H 0.0690 0.1010 0.2048 0.018 Uiso 1 1 calc R
C15 C 0.1445(5) -0.0440(5) 0.2325(2) 0.0188(13) Uani 1 1 d .
H15A H 0.0837 -0.0855 0.2188 0.023 Uiso 1 1 calc R
C16 C 0.2412(6) -0.0943(5) 0.2604(3) 0.0242(15) Uani 1 1 d .
H16A H 0.2463 -0.1703 0.2657 0.029 Uiso 1 1 calc R
C17 C 0.3303(5) -0.0352(5) 0.2807(2) 0.0185(13) Uani 1 1 d U
H17A H 0.3964 -0.0705 0.2996 0.022 Uiso 1 1 calc R
C18 C 0.3229(5) 0.0770(4) 0.2733(2) 0.0154(13) Uani 1 1 d .
H18A H 0.3842 0.1182 0.2876 0.018 Uiso 1 1 calc R
C19 C -0.0167(4) 0.6656(4) 0.1962(2) 0.0131(12) Uani 1 1 d .
C20 C 0.0243(5) 0.6909(5) 0.2489(3) 0.0180(13) Uani 1 1 d .
H20A H 0.0774 0.6467 0.2788 0.022 Uiso 1 1 calc R
C21 C -0.0130(5) 0.7813(5) 0.2575(3) 0.0219(15) Uani 1 1 d .
H21A H 0.0145 0.7984 0.2933 0.026 Uiso 1 1 calc R
C22 C -0.0896(5) 0.8462(5) 0.2145(3) 0.0251(16) Uani 1 1 d .
H22A H -0.1142 0.9083 0.2207 0.030 Uiso 1 1 calc R
C23 C -0.1302(5) 0.8207(5) 0.1626(3) 0.0257(15) Uani 1 1 d .
H23A H -0.1834 0.8653 0.1329 0.031 Uiso 1 1 calc R
C24 C -0.0942(5) 0.7303(5) 0.1528(3) 0.0177(13) Uani 1 1 d .
H24A H -0.1226 0.7133 0.1168 0.021 Uiso 1 1 calc R
C25 C -0.1624(4) 0.4879(4) 0.1064(2) 0.0124(12) Uani 1 1 d .
C26 C -0.2362(5) 0.4789(5) 0.0501(2) 0.0169(13) Uani 1 1 d .
H26A H -0.2149 0.4869 0.0291 0.020 Uiso 1 1 calc R
C27 C -0.3422(5) 0.4581(5) 0.0242(2) 0.0213(14) Uani 1 1 d .
H27A H -0.3930 0.4523 -0.0144 0.026 Uiso 1 1 calc R
C28 C -0.3731(5) 0.4458(5) 0.0546(3) 0.0231(14) Uani 1 1 d .
H28A H -0.4448 0.4301 0.0370 0.028 Uiso 1 1 calc R
C29 C -0.3000(5) 0.4564(5) 0.1105(3) 0.0223(14) Uani 1 1 d .
H29A H -0.3220 0.4486 0.1311 0.027 Uiso 1 1 calc R
C30 C -0.1956(5) 0.4780(5) 0.1368(2) 0.0158(13) Uani 1 1 d .
H30A H -0.1462 0.4862 0.1753 0.019 Uiso 1 1 calc R
C31 C 0.4456(5) 0.6707(5) 0.2160(2) 0.0157(13) Uani 1 1 d .
C32 C 0.4886(5) 0.5798(5) 0.2506(3) 0.0190(14) Uani 1 1 d .
H32A H 0.4522 0.5127 0.2376 0.023 Uiso 1 1 calc R
C33 C 0.5829(5) 0.5873(5) 0.3032(3) 0.0236(15) Uani 1 1 d .
H33A H 0.6114 0.5260 0.3265 0.028 Uiso 1 1 calc R
C34 C 0.6361(5) 0.6858(5) 0.3219(3) 0.0268(16) Uani 1 1 d .
H34A H 0.7011 0.6918 0.3582 0.032 Uiso 1 1 calc R
C35 C 0.5949(5) 0.7741(5) 0.2882(3) 0.0247(15) Uani 1 1 d .
H35A H 0.6323 0.8407 0.3010 0.030 Uiso 1 1 calc R
C36 C 0.4995(5) 0.7670(5) 0.2357(3) 0.0215(14) Uani 1 1 d .
H36A H 0.4708 0.8293 0.2131 0.026 Uiso 1 1 calc R
C37 C 0.2599(5) 0.7841(5) 0.1216(2) 0.0137(12) Uani 1 1 d U
C38 C 0.2468(5) 0.8456(4) 0.1532(2) 0.0160(13) Uani 1 1 d .
H38A H 0.2763 0.8216 0.1885 0.019 Uiso 1 1 calc R
C39 C 0.1904(5) 0.9422(5) 0.1327(2) 0.0209(14) Uani 1 1 d .
H39A H 0.1814 0.9841 0.1542 0.025 Uiso 1 1 calc R
C40 C 0.1475(5) 0.9774(5) 0.0812(3) 0.0247(15) Uani 1 1 d .
H40A H 0.1093 1.0434 0.0673 0.030 Uiso 1 1 calc R
C41 C 0.1605(6) 0.9160(5) 0.0500(3) 0.0304(17) Uani 1 1 d .
H41A H 0.1308 0.9400 0.0146 0.036 Uiso 1 1 calc R
C42 C 0.2164(5) 0.8198(5) 0.0700(3) 0.0233(15) Uani 1 1 d .
H42A H 0.2250 0.7782 0.0484 0.028 Uiso 1 1 calc R
C43 C 0.0821(5) 0.4055(5) 0.0063(3) 0.0231(14) Uani 1 1 d .
H43A H 0.0523 0.4530 -0.0255 0.028 Uiso 1 1 calc R
H43B H 0.0243 0.3871 0.0063 0.028 Uiso 1 1 calc R
C44 C 0.1219(5) 0.3025(5) -0.0005(3) 0.0280(16) Uani 1 1 d .
H44A H 0.1430 0.2504 0.0283 0.034 Uiso 1 1 calc R
H44B H 0.1850 0.3189 0.0035 0.034 Uiso 1 1 calc R
C45 C 0.0367(6) 0.2517(6) -0.0564(3) 0.0336(18) Uani 1 1 d .
H45A H -0.0279 0.2396 -0.0613 0.040 Uiso 1 1 calc R
H45B H 0.0186 0.3023 -0.0852 0.040 Uiso 1 1 calc R
C46 C 0.0730(7) 0.1442(5) -0.0628(3) 0.0386(19) Uani 1 1 d .
H46A H 0.0174 0.1153 -0.0994 0.058 Uiso 1 1 calc R
H46B H 0.0874 0.0927 -0.0356 0.058 Uiso 1 1 calc R
H46C H 0.1375 0.1557 -0.0575 0.058 Uiso 1 1 calc R
C47 C 0.2939(6) 0.6712(10) 0.3906(3) 0.073(3) Uani 1 1 d .
H47A H 0.3534 0.7196 0.4178 0.087 Uiso 1 1 calc R
H47B H 0.2598 0.6995 0.3537 0.087 Uiso 1 1 calc R
C48 C 0.4237(7) 0.1884(8) 0.0718(4) 0.065(3) Uani 1 1 d .
H48A H 0.4939 0.1605 0.0987 0.079 Uiso 1 1 d R
H48B H 0.4091 0.1901 0.0377 0.079 Uiso 0.60 1 d PR
H48C H 0.3693 0.1472 0.0670 0.079 Uiso 0.40 1 d PR
Cl4A Cl 0.3403(3) 0.1011(3) 0.06590(14) 0.0150(5) Uiso 0.40 1 d P
Cl4B Cl 0.4050(4) 0.2119(4) 0.0113(2) 0.0150(5) Uiso 0.30 1 d P
Cl4C Cl 0.3980(4) 0.1680(4) 0.0097(2) 0.0150(5) Uiso 0.30 1 d P
F1 F 0.3614(3) 0.6815(2) 0.30631(13) 0.0168(7) Uani 1 1 d .
F2 F -0.0485(3) 0.2045(3) 0.05600(13) 0.0188(8) Uani 1 1 d .
O1 O 0.2752(3) 0.6407(3) 0.21604(15) 0.0120(8) Uani 1 1 d .
O2 O 0.0975(3) 0.3102(3) 0.09073(16) 0.0163(9) Uani 1 1 d .
O3 O 0.3496(3) 0.5010(3) 0.28663(16) 0.0134(9) Uani 1 1 d .
O4 O 0.0653(3) 0.2312(3) 0.14866(15) 0.0139(9) Uani 1 1 d .
O5 O 0.1948(3) 0.6066(3) 0.25689(15) 0.0134(9) Uani 1 1 d .
O6 O -0.0494(3) 0.3758(3) 0.08440(15) 0.0141(9) Uani 1 1 d .
N1 N 0.2250(4) 0.5629(4) 0.17706(18) 0.0115(10) Uani 1 1 d .
N2 N 0.1558(4) 0.3989(4) 0.12366(19) 0.0119(10) Uani 1 1 d .
N3 N 0.2846(3) 0.4170(3) 0.25291(18) 0.0105(10) Uani 1 1 d .
N4 N 0.1430(4) 0.2955(4) 0.19135(18) 0.0098(10) Uani 1 1 d U
N5 N 0.1198(4) 0.5421(4) 0.21278(18) 0.0105(10) Uani 1 1 d .
N6 N 0.0059(4) 0.4486(4) 0.12630(18) 0.0127(10) Uani 1 1 d .
N7 N 0.1640(4) 0.4655(4) 0.0564(2) 0.0217(12) Uani 1 1 d .
H7A H 0.2056 0.5059 0.0549 0.026 Uiso 1 1 calc R
B1 B 0.2945(5) 0.6071(5) 0.2666(3) 0.0142(14) Uani 1 1 d .
B2 B 0.0176(6) 0.2796(5) 0.0948(3) 0.0168(15) Uani 1 1 d .

loop_
_atom_site_aniso_label
_atom_site_aniso_U_11
_atom_site_aniso_U_22
_atom_site_aniso_U_33
_atom_site_aniso_U_23
_atom_site_aniso_U_13
_atom_site_aniso_U_12
Fe1 0.0106(4) 0.0040(4) 0.0123(4) 0.0006(3) 0.0068(4) 0.0002(3)
P1 0.0157(8) 0.0081(7) 0.0166(8) -0.0016(6) 0.0108(7) -0.0019(6)
S1 0.0268(9) 0.0192(8) 0.0297(10) -0.0069(7) 0.0229(8) -0.0057(7)
Cl1 0.0710(17) 0.0469(14) 0.106(2) -0.0059(14) 0.0670(17) -0.0057(12)
Cl2 0.0639(17) 0.096(2) 0.0601(16) 0.0008(15) 0.0410(14) 0.0170(15)
Cl3 0.0614(17) 0.0504(15) 0.0664(17) 0.0045(13) 0.0133(14) -0.0016(13)
C1 0.008(3) 0.013(3) 0.015(3) 0.006(3) 0.007(3) 0.002(2)
C2 0.016(3) 0.006(3) 0.020(3) 0.001(2) 0.012(3) 0.001(2)
C3 0.010(3) 0.011(3) 0.019(3) 0.004(2) 0.010(3) 0.006(2)
C4 0.014(3) 0.004(3) 0.016(3) 0.001(2) 0.011(3) 0.002(2)
C5 0.014(3) 0.008(3) 0.014(3) 0.001(2) 0.011(3) -0.001(2)
C6 0.015(3) 0.008(3) 0.013(3) 0.006(2) 0.009(3) 0.003(2)
C7 0.016(3) 0.006(3) 0.016(3) 0.000(2) 0.009(3) 0.003(2)
C8 0.017(3) 0.011(3) 0.019(3) -0.002(3) 0.009(3) 0.002(3)
C9 0.023(4) 0.025(4) 0.019(4) -0.004(3) 0.007(3) 0.003(3)
C10 0.039(4) 0.027(4) 0.011(3) 0.003(3) 0.008(3) 0.007(3)
C11 0.048(5) 0.021(4) 0.027(4) 0.002(3) 0.024(4) 0.001(3)
C12 0.024(4) 0.017(3) 0.015(3) 0.002(3) 0.012(3) 0.002(3)
C13 0.018(3) 0.008(3) 0.016(3) -0.001(2) 0.013(3) -0.002(2)
C14 0.021(3) 0.007(3) 0.020(3) -0.001(2) 0.015(3) 0.000(2)
C15 0.026(4) 0.013(3) 0.021(3) -0.004(3) 0.017(3) -0.006(3)
C16 0.043(4) 0.007(3) 0.031(4) 0.003(3) 0.028(4) 0.005(3)
C17 0.0186(16) 0.0176(16) 0.0188(16) -0.0003(9) 0.0119(12) 0.0016(9)
C18 0.019(3) 0.011(3) 0.019(3) 0.003(2) 0.014(3) 0.001(2)
C19 0.015(3) 0.010(3) 0.018(3) -0.002(2) 0.012(3) -0.004(2)
C20 0.022(3) 0.015(3) 0.018(3) -0.004(3) 0.014(3) -0.005(3)
C21 0.029(4) 0.020(3) 0.029(4) -0.014(3) 0.024(3) -0.013(3)
C22 0.027(4) 0.015(3) 0.048(5) -0.013(3) 0.031(4) -0.005(3)
C23 0.023(4) 0.012(3) 0.040(4) 0.000(3) 0.020(3) 0.003(3)
C24 0.022(3) 0.010(3) 0.024(4) -0.005(3) 0.016(3) -0.002(3)
C25 0.012(3) 0.008(3) 0.013(3) 0.004(2) 0.006(3) 0.007(2)
C26 0.016(3) 0.016(3) 0.017(3) 0.003(3) 0.010(3) 0.002(3)
C27 0.012(3) 0.027(4) 0.009(3) -0.003(3) 0.001(3) -0.001(3)
C28 0.008(3) 0.033(4) 0.026(4) -0.003(3) 0.010(3) -0.002(3)
C29 0.017(3) 0.029(4) 0.025(4) 0.000(3) 0.015(3) 0.002(3)
C30 0.015(3) 0.016(3) 0.015(3) -0.002(2) 0.009(3) 0.002(2)
C31 0.013(3) 0.016(3) 0.024(3) -0.001(3) 0.014(3) -0.001(2)
C32 0.017(3) 0.010(3) 0.027(4) 0.004(3) 0.012(3) -0.001(2)
C33 0.015(3) 0.020(3) 0.026(4) 0.007(3) 0.009(3) 0.006(3)
C34 0.014(3) 0.031(4) 0.024(4) -0.003(3) 0.007(3) -0.002(3)
C35 0.023(4) 0.014(3) 0.026(4) -0.005(3) 0.011(3) -0.008(3)
C36 0.020(3) 0.013(3) 0.026(4) 0.001(3) 0.012(3) -0.002(3)
C37 0.0135(15) 0.0125(15) 0.0141(15) 0.0001(9) 0.0084(11) 0.0001(9)
C38 0.020(3) 0.010(3) 0.011(3) -0.001(2) 0.007(3) -0.004(3)
C39 0.025(3) 0.013(3) 0.025(4) -0.010(3) 0.016(3) -0.008(3)
C40 0.022(4) 0.011(3) 0.025(4) 0.002(3) 0.008(3) -0.002(3)
C41 0.035(4) 0.027(4) 0.011(3) 0.006(3) 0.007(3) 0.005(3)
C42 0.029(4) 0.017(3) 0.017(3) -0.007(3) 0.012(3) -0.006(3)
C43 0.025(4) 0.020(3) 0.024(4) -0.003(3) 0.016(3) -0.004(3)
C44 0.030(4) 0.024(4) 0.030(4) 0.000(3) 0.019(4) -0.003(3)
C45 0.032(4) 0.039(4) 0.031(4) -0.015(4) 0.022(4) -0.013(4)
C46 0.059(5) 0.019(4) 0.047(5) -0.012(3) 0.039(5) -0.013(4)
C47 0.023(4) 0.159(11) 0.023(5) 0.027(6) 0.009(4) 0.014(6)
C48 0.048(6) 0.083(7) 0.042(6) 0.003(5) 0.019(5) 0.024(5)
F1 0.0149(18) 0.0092(17) 0.0190(19) -0.0037(14) 0.0077(16) -0.0028(14)
F2 0.0195(19) 0.0124(17) 0.0189(19) -0.0046(15) 0.0100(16) -0.0038(15)
O1 0.014(2) 0.0040(19) 0.015(2) -0.0036(16) 0.0078(18) -0.0021(16)
O2 0.018(2) 0.010(2) 0.021(2) -0.0056(17) 0.013(2) -0.0035(17)
O3 0.011(2) 0.0047(19) 0.014(2) -0.0017(16) 0.0032(18) 0.0002(16)
O4 0.018(2) 0.0049(19) 0.012(2) -0.0038(16) 0.0072(19) -0.0029(17)
O5 0.012(2) 0.009(2) 0.014(2) -0.0049(17) 0.0060(18) -0.0029(17)
O6 0.012(2) 0.011(2) 0.012(2) -0.0061(17) 0.0052(18) -0.0019(17)
N1 0.011(2) 0.008(2) 0.011(2) 0.003(2) 0.005(2) 0.001(2)
N2 0.011(2) 0.008(2) 0.017(3) 0.001(2) 0.009(2) 0.001(2)
N3 0.007(2) 0.007(2) 0.014(3) -0.0044(19) 0.006(2) -0.0009(18)
N4 0.0100(13) 0.0078(13) 0.0101(13) -0.0012(9) 0.0059(10) 0.0002(9)
N5 0.011(2) 0.009(2) 0.010(2) 0.002(2) 0.006(2) -0.001(2)
N6 0.018(3) 0.009(2) 0.007(2) 0.000(2) 0.006(2) -0.001(2)
N7 0.023(3) 0.024(3) 0.017(3) -0.005(2) 0.013(3) -0.011(2)
B1 0.013(3) 0.007(3) 0.019(4) -0.004(3) 0.009(3) -0.002(3)
B2 0.020(4) 0.011(3) 0.017(4) -0.002(3) 0.010(3) 0.001(3)

loop_
_atom_type_symbol
_atom_type_description
_atom_type_scat_dispersion_real
_atom_type_scat_dispersion_imag
_atom_type_scat_source
C C 0.0033 0.0016 'International Tables Vol C Tables 4.2.6.8 and 6.1.1.4'
H H 0.0000 0.0000 'International Tables Vol C Tables 4.2.6.8 and 6.1.1.4'
B B 0.0013 0.0007 'International Tables Vol C Tables 4.2.6.8 and 6.1.1.4'
N N 0.0061 0.0033 'International Tables Vol C Tables 4.2.6.8 and 6.1.1.4'
O O 0.0106 0.0060 'International Tables Vol C Tables 4.2.6.8 and 6.1.1.4'
F F 0.0171 0.0103 'International Tables Vol C Tables 4.2.6.8 and 6.1.1.4'
P P 0.1023 0.0942 'International Tables Vol C Tables 4.2.6.8 and 6.1.1.4'
S S 0.1246 0.1234 'International Tables Vol C Tables 4.2.6.8 and 6.1.1.4'
Fe Fe 0.3463 0.8444 'International Tables Vol C Tables 4.2.6.8 and 6.1.1.4'
Cl Cl 0.1484 0.1585 'International Tables Vol C Tables 4.2.6.8 and 6.1.1.4'

loop_
_geom_angle_atom_site_label_1
_geom_angle_atom_site_label_2
_geom_angle_atom_site_label_3
_geom_angle
N3 Fe1 N4 77.47(19)
N3 Fe1 N6 153.37(19)
N4 Fe1 N6 87.6(2)
N3 Fe1 N5 87.59(19)
N4 Fe1 N5 113.94(18)
N6 Fe1 N5 78.43(19)
N3 Fe1 N1 88.35(19)
N4 Fe1 N1 153.06(19)
N6 Fe1 N1 113.34(19)
N5 Fe1 N1 87.83(19)
N3 Fe1 N2 114.72(19)
N4 Fe1 N2 87.44(19)
N6 Fe1 N2 86.06(19)
N5 Fe1 N2 152.66(19)
N1 Fe1 N2 77.76(19)
C31 P1 C37 107.6(3)
C31 P1 C1 106.5(3)
C37 P1 C1 105.3(3)
C31 P1 S1 110.74(19)
C37 P1 S1 114.8(2)
C1 P1 S1 111.3(2)
N1 C1 C2 111.1(5)
N1 C1 P1 123.2(4)
C2 C1 P1 125.6(4)
N2 C2 N7 128.5(5)
N2 C2 C1 109.9(5)
N7 C2 C1 121.5(5)
N3 C3 C7 125.7(5)
N3 C3 C4 109.3(5)
C7 C3 C4 124.7(5)
N4 C4 C3 110.7(5)
N4 C4 C13 124.3(5)
C3 C4 C13 124.9(5)
N5 C5 C6 111.2(5)
N5 C5 C19 125.5(5)
C6 C5 C19 123.2(5)
N6 C6 C5 110.3(5)
N6 C6 C25 124.8(5)
C5 C6 C25 124.6(5)
C12 C7 C8 118.1(5)
C12 C7 C3 119.3(5)
C8 C7 C3 122.4(5)
C9 C8 C7 120.3(6)
C9 C8 H8A 119.8
C7 C8 H8A 119.8
C10 C9 C8 120.6(6)
C10 C9 H9A 119.7
C8 C9 H9A 119.7
C9 C10 C11 119.3(6)
C9 C10 H10A 120.3
C11 C10 H10A 120.3
C12 C11 C10 120.3(7)
C12 C11 H11A 119.8
C10 C11 H11A 119.8
C11 C12 C7 121.2(6)
C11 C12 H12A 119.4
C7 C12 H12A 119.4
C14 C13 C18 119.7(5)
C14 C13 C4 121.2(5)
C18 C13 C4 119.1(5)
C15 C14 C13 119.8(5)
C15 C14 H14A 120.1
C13 C14 H14A 120.1
C14 C15 C16 120.3(6)
C14 C15 H15A 119.9
C16 C15 H15A 119.9
C17 C16 C15 120.6(6)
C17 C16 H16A 119.7
C15 C16 H16A 119.7
C16 C17 C18 119.7(6)
C16 C17 H17A 120.1
C18 C17 H17A 120.1
C13 C18 C17 119.9(5)
C13 C18 H18A 120.1
C17 C18 H18A 120.1
C24 C19 C20 120.0(5)
C24 C19 C5 117.8(5)
C20 C19 C5 122.1(5)
C19 C20 C21 119.6(6)
C19 C20 H20A 120.2
C21 C20 H20A 120.2
C22 C21 C20 120.6(6)
C22 C21 H21A 119.7
C20 C21 H21A 119.7
C23 C22 C21 119.6(6)
C23 C22 H22A 120.2
C21 C22 H22A 120.2
C22 C23 C24 121.0(6)
C22 C23 H23A 119.5
C24 C23 H23A 119.5
C19 C24 C23 119.2(6)
C19 C24 H24A 120.4
C23 C24 H24A 120.4
C26 C25 C30 119.4(5)
C26 C25 C6 122.4(5)
C30 C25 C6 118.1(5)
C25 C26 C27 119.7(5)
C25 C26 H26A 120.1
C27 C26 H26A 120.1
C28 C27 C26 120.2(6)
C28 C27 H27A 119.9
C26 C27 H27A 119.9
C29 C28 C27 119.9(6)
C29 C28 H28A 120.0
C27 C28 H28A 120.0
C28 C29 C30 121.1(6)
C28 C29 H29A 119.5
C30 C29 H29A 119.5
C29 C30 C25 119.6(6)
C29 C30 H30A 120.2
C25 C30 H30A 120.2
C36 C31 C32 118.7(6)
C36 C31 P1 121.2(5)
C32 C31 P1 119.7(5)
C33 C32 C31 120.6(6)
C33 C32 H32A 119.7
C31 C32 H32A 119.7
C32 C33 C34 119.3(6)
C32 C33 H33A 120.4
C34 C33 H33A 120.4
C35 C34 C33 120.3(6)
C35 C34 H34A 119.9
C33 C34 H34A 119.9
C34 C35 C36 120.5(6)
C34 C35 H35A 119.8
C36 C35 H35A 119.8
C31 C36 C35 120.6(6)
C31 C36 H36A 119.7
C35 C36 H36A 119.7
C42 C37 C38 119.6(5)
C42 C37 P1 118.2(4)
C38 C37 P1 122.2(4)
C39 C38 C37 119.9(5)
C39 C38 H38A 120.1
C37 C38 H38A 120.1
C38 C39 C40 120.1(6)
C38 C39 H39A 119.9
C40 C39 H39A 119.9
C41 C40 C39 119.8(6)
C41 C40 H40A 120.1
C39 C40 H40A 120.1
C40 C41 C42 120.4(6)
C40 C41 H41A 119.8
C42 C41 H41A 119.8
C41 C42 C37 120.2(6)
C41 C42 H42A 119.9
C37 C42 H42A 119.9
N7 C43 C44 113.8(5)
N7 C43 H43A 108.8
C44 C43 H43A 108.8
N7 C43 H43B 108.8
C44 C43 H43B 108.8
H43A C43 H43B 107.7
C43 C44 C45 111.0(6)
C43 C44 H44A 109.4
C45 C44 H44A 109.4
C43 C44 H44B 109.4
C45 C44 H44B 109.4
H44A C44 H44B 108.0
C46 C45 C44 111.8(6)
C46 C45 H45A 109.3
C44 C45 H45A 109.3
C46 C45 H45B 109.3
C44 C45 H45B 109.3
H45A C45 H45B 107.9
C45 C46 H46A 109.5
C45 C46 H46B 109.5
H46A C46 H46B 109.5
C45 C46 H46C 109.5
H46A C46 H46C 109.5
H46B C46 H46C 109.5
Cl2 C47 Cl1 108.5(6)
Cl2 C47 H47A 110.0
Cl1 C47 H47A 110.0
Cl2 C47 H47B 110.0
Cl1 C47 H47B 110.0
H47A C47 H47B 108.4
Cl4A C48 Cl4B 116.0(6)
Cl4A C48 Cl3 117.9(6)
Cl4B C48 Cl3 100.0(5)
Cl4A C48 Cl4C 101.9(5)
Cl4B C48 Cl4C 17.8(2)
Cl3 C48 Cl4C 117.3(6)
Cl4A C48 H48A 107.7
Cl4B C48 H48A 107.0
Cl3 C48 H48A 107.6
Cl4C C48 H48A 103.3
Cl4A C48 H48B 108.1
Cl4B C48 H48B 8.8
Cl3 C48 H48B 107.9
Cl4C C48 H48B 9.5
H48A C48 H48B 107.3
Cl4A C48 H48C 8.4
Cl4B C48 H48C 115.7
Cl3 C48 H48C 110.4
Cl4C C48 H48C 103.5
H48A C48 H48C 114.9
H48B C48 H48C 108.5
C48 Cl4A H48C 11.0
Cl4C Cl4B C48 79.6(9)
Cl4C Cl4B H48B 70.0
C48 Cl4B H48B 9.9
Cl4B Cl4C C48 82.7(9)
Cl4B Cl4C H48B 72.1
C48 Cl4C H48B 10.8
N1 O1 B1 112.3(4)
N2 O2 B2 111.0(4)
N3 O3 B1 112.0(4)
N4 O4 B2 112.3(4)
N5 O5 B1 111.1(4)
N6 O6 B2 111.9(4)
C1 N1 O1 117.8(4)
C1 N1 Fe1 120.0(4)
O1 N1 Fe1 121.0(3)
C2 N2 O2 116.3(4)
C2 N2 Fe1 118.9(4)
O2 N2 Fe1 121.9(3)
C3 N3 O3 115.8(5)
C3 N3 Fe1 120.7(4)
O3 N3 Fe1 120.8(3)
C4 N4 O4 116.8(4)
C4 N4 Fe1 120.3(4)
O4 N4 Fe1 121.7(3)
C5 N5 O5 116.6(4)
C5 N5 Fe1 119.1(4)
O5 N5 Fe1 121.8(3)
C6 N6 O6 116.2(5)
C6 N6 Fe1 118.9(4)
O6 N6 Fe1 122.3(3)
C2 N7 C43 129.6(5)
C2 N7 H7A 115.2
C43 N7 H7A 115.2
F1 B1 O5 108.6(5)
F1 B1 O3 106.8(5)
O5 B1 O3 112.3(5)
F1 B1 O1 107.6(5)
O5 B1 O1 110.6(5)
O3 B1 O1 110.7(5)
F2 B2 O2 109.5(5)
F2 B2 O4 107.4(5)
O2 B2 O4 112.3(5)
F2 B2 O6 107.1(5)
O2 B2 O6 111.0(5)
O4 B2 O6 109.4(5)

loop_
_geom_bond_atom_site_label_1
_geom_bond_atom_site_label_2
_geom_bond_distance
Fe1 N3 1.901(5)
Fe1 N4 1.908(4)
Fe1 N6 1.910(5)
Fe1 N5 1.915(4)
Fe1 N1 1.916(5)
Fe1 N2 1.933(5)
P1 C31 1.805(6)
P1 C37 1.822(6)
P1 C1 1.850(6)
P1 S1 1.951(2)
Cl1 C47 1.875(11)
Cl2 C47 1.738(9)
Cl3 C48 1.769(10)
C1 N1 1.297(7)
C1 C2 1.479(8)
C2 N2 1.312(7)
C2 N7 1.359(7)
C3 N3 1.313(7)
C3 C7 1.469(8)
C3 C4 1.472(8)
C4 N4 1.307(7)
C4 C13 1.482(7)
C5 N5 1.309(7)
C5 C6 1.460(8)
C5 C19 1.491(7)
C6 N6 1.329(7)
C6 C25 1.468(8)
C7 C12 1.397(8)
C7 C8 1.405(8)
C8 C9 1.387(9)
C8 H8A 0.9500
C9 C10 1.375(10)
C9 H9A 0.9500
C10 C11 1.400(10)
C10 H10A 0.9500
C11 C12 1.365(9)
C11 H11A 0.9500
C12 H12A 0.9500
C13 C14 1.399(8)
C13 C18 1.390(8)
C14 C15 1.384(8)
C14 H14A 0.9500
C15 C16 1.380(9)
C15 H15A 0.9500
C16 C17 1.378(9)
C16 H16A 0.9500
C17 C18 1.400(8)
C17 H17A 0.9500
C18 H18A 0.9500
C19 C24 1.386(8)
C19 C20 1.396(8)
C20 C21 1.390(8)
C20 H20A 0.9500
C21 C22 1.377(9)
C21 H21A 0.9500
C22 C23 1.375(9)
C22 H22A 0.9500
C23 C24 1.398(8)
C23 H23A 0.9500
C24 H24A 0.9500
C25 C26 1.389(8)
C25 C30 1.408(8)
C26 C27 1.402(8)
C26 H26A 0.9500
C27 C28 1.378(8)
C27 H27A 0.9500
C28 C29 1.379(8)
C28 H28A 0.9500
C29 C30 1.376(8)
C29 H29A 0.9500
C30 H30A 0.9500
C31 C36 1.374(8)
C31 C32 1.410(8)
C32 C33 1.375(9)
C32 H32A 0.9500
C33 C34 1.392(9)
C33 H33A 0.9500
C34 C35 1.370(9)
C34 H34A 0.9500
C35 C36 1.380(9)
C35 H35A 0.9500
C36 H36A 0.9500
C37 C42 1.386(8)
C37 C38 1.397(8)
C38 C39 1.392(8)
C38 H38A 0.9500
C39 C40 1.386(9)
C39 H39A 0.9500
C40 C41 1.385(9)
C40 H40A 0.9500
C41 C42 1.386(9)
C41 H41A 0.9500
C42 H42A 0.9500
C43 N7 1.470(8)
C43 C44 1.515(9)
C43 H43A 0.9900
C43 H43B 0.9900
C44 C45 1.529(9)
C44 H44A 0.9900
C44 H44B 0.9900
C45 C46 1.529(10)
C45 H45A 0.9900
C45 H45B 0.9900
C46 H46A 0.9800
C46 H46B 0.9800
C46 H46C 0.9800
C47 H47A 0.9900
C47 H47B 0.9900
C48 Cl4A 1.667(11)
C48 Cl4B 1.789(11)
C48 Cl4C 1.774(10)
C48 H48A 0.9599
C48 H48B 0.9599
C48 H48C 0.9600
Cl4A H48C 0.7310
Cl4B Cl4C 0.551(6)
Cl4B H48B 0.8532
Cl4C H48B 0.8423
F1 B1 1.369(7)
F2 B2 1.361(8)
O1 N1 1.357(6)
O1 B1 1.500(8)
O2 N2 1.391(6)
O2 B2 1.466(8)
O3 N3 1.380(6)
O3 B1 1.488(7)
O4 N4 1.374(6)
O4 B2 1.489(8)
O5 N5 1.383(6)
O5 B1 1.476(7)
O6 N6 1.367(6)
O6 B2 1.513(8)
N7 H7A 0.8800

loop_
_geom_hbond_atom_site_label_D
_geom_hbond_atom_site_label_H
_geom_hbond_atom_site_label_A
_geom_hbond_distance_DH
_geom_hbond_distance_HA
_geom_hbond_distance_DA
_geom_hbond_angle_DHA
_geom_hbond_site_symmetry_A
_geom_hbond_publ_flag
N7 H7A S1 0.880 2.380 3.159(7) 148 1_555 yes

loop_
_geom_torsion_atom_site_label_1
_geom_torsion_atom_site_label_2
_geom_torsion_atom_site_label_3
_geom_torsion_atom_site_label_4
_geom_torsion
C31 P1 C1 N1 41.9(5)
C37 P1 C1 N1 -72.2(5)
S1 P1 C1 N1 162.8(4)
C31 P1 C1 C2 -134.7(5)
C37 P1 C1 C2 111.1(5)
S1 P1 C1 C2 -13.9(5)
N1 C1 C2 N2 -15.9(7)
P1 C1 C2 N2 161.1(4)
N1 C1 C2 N7 160.3(5)
P1 C1 C2 N7 -22.7(8)
N3 C3 C4 N4 -12.6(6)
C7 C3 C4 N4 161.6(5)
N3 C3 C4 C13 163.5(5)
C7 C3 C4 C13 -22.3(8)
N5 C5 C6 N6 -15.6(6)
C19 C5 C6 N6 159.5(5)
N5 C5 C6 C25 158.8(5)
C19 C5 C6 C25 -26.0(8)
N3 C3 C7 C12 140.3(6)
C4 C3 C7 C12 -33.0(8)
N3 C3 C7 C8 -35.2(8)
C4 C3 C7 C8 151.6(5)
C12 C7 C8 C9 -0.4(8)
C3 C7 C8 C9 175.1(5)
C7 C8 C9 C10 -0.6(9)
C8 C9 C10 C11 1.6(10)
C9 C10 C11 C12 -1.5(10)
C10 C11 C12 C7 0.5(10)
C8 C7 C12 C11 0.4(9)
C3 C7 C12 C11 -175.2(6)
N4 C4 C13 C14 -41.1(8)
C3 C4 C13 C14 143.2(6)
N4 C4 C13 C18 138.5(6)
C3 C4 C13 C18 -37.1(8)
C18 C13 C14 C15 0.2(8)
C4 C13 C14 C15 179.9(5)
C13 C14 C15 C16 -0.6(9)
C14 C15 C16 C17 0.2(9)
C15 C16 C17 C18 0.5(9)
C14 C13 C18 C17 0.6(8)
C4 C13 C18 C17 -179.1(5)
C16 C17 C18 C13 -0.9(9)
N5 C5 C19 C24 135.4(6)
C6 C5 C19 C24 -39.0(8)
N5 C5 C19 C20 -43.8(8)
C6 C5 C19 C20 141.7(6)
C24 C19 C20 C21 0.0(8)
C5 C19 C20 C21 179.2(5)
C19 C20 C21 C22 -0.4(9)
C20 C21 C22 C23 0.7(9)
C21 C22 C23 C24 -0.6(9)
C20 C19 C24 C23 0.1(9)
C5 C19 C24 C23 -179.1(5)
C22 C23 C24 C19 0.2(9)
N6 C6 C25 C26 -43.7(8)
C5 C6 C25 C26 142.6(6)
N6 C6 C25 C30 133.5(6)
C5 C6 C25 C30 -40.2(8)
C30 C25 C26 C27 -1.3(8)
C6 C25 C26 C27 175.9(5)
C25 C26 C27 C28 -0.4(9)
C26 C27 C28 C29 1.4(10)
C27 C28 C29 C30 -0.7(10)
C28 C29 C30 C25 -1.0(9)
C26 C25 C30 C29 2.0(8)
C6 C25 C30 C29 -175.3(5)
C37 P1 C31 C36 -34.3(6)
C1 P1 C31 C36 -146.8(5)
S1 P1 C31 C36 92.0(5)
C37 P1 C31 C32 152.7(5)
C1 P1 C31 C32 40.1(5)
S1 P1 C31 C32 -81.1(5)
C36 C31 C32 C33 -0.2(9)
P1 C31 C32 C33 173.1(5)
C31 C32 C33 C34 -0.4(9)
C32 C33 C34 C35 -0.1(10)
C33 C34 C35 C36 1.2(10)
C32 C31 C36 C35 1.2(9)
P1 C31 C36 C35 -171.9(5)
C34 C35 C36 C31 -1.7(10)
C31 P1 C37 C42 139.6(5)
C1 P1 C37 C42 -107.0(5)
S1 P1 C37 C42 15.8(5)
C31 P1 C37 C38 -42.0(6)
C1 P1 C37 C38 71.4(5)
S1 P1 C37 C38 -165.8(4)
C42 C37 C38 C39 0.0(9)
P1 C37 C38 C39 -178.4(4)
C37 C38 C39 C40 -0.1(9)
C38 C39 C40 C41 0.3(9)
C39 C40 C41 C42 -0.2(10)
C40 C41 C42 C37 0.1(10)
C38 C37 C42 C41 0.1(9)
P1 C37 C42 C41 178.5(5)
N7 C43 C44 C45 -173.0(5)
C43 C44 C45 C46 -176.7(6)
Cl4A C48 Cl4B Cl4C -39.8(10)
Cl3 C48 Cl4B Cl4C -167.7(10)
Cl4A C48 Cl4C Cl4B 144.0(10)
Cl3 C48 Cl4C Cl4B 13.7(11)
C2 C1 N1 O1 177.5(4)
P1 C1 N1 O1 0.4(7)
C2 C1 N1 Fe1 10.0(6)
P1 C1 N1 Fe1 -167.1(3)
B1 O1 N1 C1 -152.1(5)
B1 O1 N1 Fe1 15.3(5)
N3 Fe1 N1 C1 114.2(4)
N4 Fe1 N1 C1 56.6(6)
N6 Fe1 N1 C1 -81.8(4)
N5 Fe1 N1 C1 -158.2(4)
N2 Fe1 N1 C1 -1.6(4)
N3 Fe1 N1 O1 -52.9(4)
N4 Fe1 N1 O1 -110.5(5)
N6 Fe1 N1 O1 111.1(4)
N5 Fe1 N1 O1 34.7(4)
N2 Fe1 N1 O1 -168.7(4)
N7 C2 N2 O2 1.3(8)
C1 C2 N2 O2 177.3(4)
N7 C2 N2 Fe1 -160.1(5)
C1 C2 N2 Fe1 15.9(6)
B2 O2 N2 C2 -144.4(5)
B2 O2 N2 Fe1 16.4(6)
N3 Fe1 N2 C2 -91.3(4)
N4 Fe1 N2 C2 -166.2(4)
N6 Fe1 N2 C2 106.1(4)
N5 Fe1 N2 C2 50.9(7)
N1 Fe1 N2 C2 -8.9(4)
N3 Fe1 N2 O2 108.4(4)
N4 Fe1 N2 O2 33.5(4)
N6 Fe1 N2 O2 -54.3(4)
N5 Fe1 N2 O2 -109.4(5)
N1 Fe1 N2 O2 -169.2(4)
C7 C3 N3 O3 0.6(8)
C4 C3 N3 O3 174.8(4)
C7 C3 N3 Fe1 -161.2(4)
C4 C3 N3 Fe1 12.9(6)
B1 O3 N3 C3 -146.1(5)
B1 O3 N3 Fe1 15.7(5)
N4 Fe1 N3 C3 -7.3(4)
N6 Fe1 N3 C3 50.0(7)
N5 Fe1 N3 C3 107.9(4)
N1 Fe1 N3 C3 -164.2(4)
N2 Fe1 N3 C3 -88.5(4)
N4 Fe1 N3 O3 -168.2(4)
N6 Fe1 N3 O3 -110.9(5)
N5 Fe1 N3 O3 -53.0(4)
N1 Fe1 N3 O3 34.9(4)
N2 Fe1 N3 O3 110.6(4)
C3 C4 N4 O4 175.5(4)
C13 C4 N4 O4 -0.6(7)
C3 C4 N4 Fe1 8.0(6)
C13 C4 N4 Fe1 -168.1(4)
B2 O4 N4 C4 -150.4(5)
B2 O4 N4 Fe1 16.9(5)
N3 Fe1 N4 C4 -1.3(4)
N6 Fe1 N4 C4 -159.1(4)
N5 Fe1 N4 C4 -82.9(4)
N1 Fe1 N4 C4 58.6(6)
N2 Fe1 N4 C4 114.8(4)
N3 Fe1 N4 O4 -168.1(4)
N6 Fe1 N4 O4 34.0(4)
N5 Fe1 N4 O4 110.2(4)
N1 Fe1 N4 O4 -108.3(5)
N2 Fe1 N4 O4 -52.1(4)
C6 C5 N5 O5 174.5(4)
C19 C5 N5 O5 -0.5(7)
C6 C5 N5 Fe1 12.1(6)
C19 C5 N5 Fe1 -162.9(4)
B1 O5 N5 C5 -149.2(5)
B1 O5 N5 Fe1 12.7(5)
N3 Fe1 N5 C5 -161.5(4)
N4 Fe1 N5 C5 -86.3(4)
N6 Fe1 N5 C5 -4.3(4)
N1 Fe1 N5 C5 110.1(4)
N2 Fe1 N5 C5 52.4(6)
N3 Fe1 N5 O5 37.1(4)
N4 Fe1 N5 O5 112.2(4)
N6 Fe1 N5 O5 -165.7(4)
N1 Fe1 N5 O5 -51.4(4)
N2 Fe1 N5 O5 -109.0(5)
C5 C6 N6 O6 175.5(4)
C25 C6 N6 O6 1.0(8)
C5 C6 N6 Fe1 13.3(6)
C25 C6 N6 Fe1 -161.2(4)
B2 O6 N6 C6 -147.4(5)
B2 O6 N6 Fe1 14.2(6)
N3 Fe1 N6 C6 53.9(7)
N4 Fe1 N6 C6 109.3(4)
N5 Fe1 N6 C6 -5.8(4)
N1 Fe1 N6 C6 -88.3(4)
N2 Fe1 N6 C6 -163.2(4)
N3 Fe1 N6 O6 -107.2(5)
N4 Fe1 N6 O6 -51.9(4)
N5 Fe1 N6 O6 -166.9(4)
N1 Fe1 N6 O6 110.6(4)
N2 Fe1 N6 O6 35.7(4)
N2 C2 N7 C43 18.6(10)
C1 C2 N7 C43 -156.9(6)
C44 C43 N7 C2 -99.4(7)
N5 O5 B1 F1 173.1(4)
N5 O5 B1 O3 -69.1(6)
N5 O5 B1 O1 55.2(5)
N3 O3 B1 F1 172.4(4)
N3 O3 B1 O5 53.5(6)
N3 O3 B1 O1 -70.7(5)
N1 O1 B1 F1 169.3(4)
N1 O1 B1 O5 -72.2(5)
N1 O1 B1 O3 52.9(6)
N2 O2 B2 F2 170.4(4)
N2 O2 B2 O4 -70.4(6)
N2 O2 B2 O6 52.5(6)
N4 O4 B2 F2 172.9(4)
N4 O4 B2 O2 52.5(6)
N4 O4 B2 O6 -71.2(6)
N6 O6 B2 F2 169.6(4)
N6 O6 B2 O2 -71.0(6)
N6 O6 B2 O4 53.6(6)
